data_4073340
loop_
_publ_author_name
'Buccella, Daniela'
'Tanski, Joseph M.'
'Parkin, Gerard'

_publ_section_title
;
 Factors Influencing Coordination versus Oxidative Addition of C&#x2212;H
 Bonds to Molybdenum and Tungsten:&#x00A0; Structural and Spectroscopic
 Evidence That the Calixarene Framework Promotes C&#x2212;H Bond
 Activation
;
_journal_issue 14
_journal_name_full Organometallics
_journal_page_first 3275
_journal_paper_doi 10.1021/om700279c
_journal_volume 26
_journal_year 2007
_chemical_formula_sum 'C26 H47 Mo O2 P3'
_chemical_formula_weight 580.49
_chemical_name_systematic
; 
 ? 
;
_space_group_IT_number 2
_symmetry_cell_setting triclinic
_symmetry_space_group_name_Hall '-P 1'
_symmetry_space_group_name_H-M 'P -1'
_atom_sites_solution_hydrogens geom
_atom_sites_solution_primary direct
_atom_sites_solution_secondary difmap
_audit_creation_method SHELXL-97
_cell_angle_alpha 80.757(2)
_cell_angle_beta 76.411(2)
_cell_angle_gamma 80.895(2)
_cell_formula_units_Z 2
_cell_length_a 8.8431(10)
_cell_length_b 11.2629(13)
_cell_length_c 15.8528(18)
_cell_measurement_reflns_used 6936
_cell_measurement_temperature 243(2)
_cell_measurement_theta_max 26.242
_cell_measurement_theta_min 2.413
_cell_volume 1502.8(3)
_computing_cell_refinement 'Bruker SMART'
_computing_data_collection 'Bruker SMART'
_computing_data_reduction 'Bruker SHELXTL'
_computing_molecular_graphics 'Bruker SHELXTL'
_computing_publication_material 'Bruker SHELXTL'
_computing_structure_refinement 'SHELXL-97 (Sheldrick, 1997)'
_computing_structure_solution 'SHELXS-97 (Sheldrick, 1990)'
_diffrn_ambient_temperature 243(2)
_diffrn_measured_fraction_theta_full 0.877
_diffrn_measured_fraction_theta_max 0.877
_diffrn_measurement_device_type 'CCD area detector'
_diffrn_measurement_method 'phi and omega scans'
_diffrn_radiation_monochromator graphite
_diffrn_radiation_source 'fine-focus sealed tube'
_diffrn_radiation_type MoK\a
_diffrn_radiation_wavelength 0.71073
_diffrn_reflns_av_R_equivalents 0.0155
_diffrn_reflns_av_sigmaI/netI 0.0244
_diffrn_reflns_limit_h_max 10
_diffrn_reflns_limit_h_min -11
_diffrn_reflns_limit_k_max 14
_diffrn_reflns_limit_k_min -12
_diffrn_reflns_limit_l_max 20
_diffrn_reflns_limit_l_min -14
_diffrn_reflns_number 10109
_diffrn_reflns_theta_full 28.24
_diffrn_reflns_theta_max 28.24
_diffrn_reflns_theta_min 1.33
_exptl_absorpt_coefficient_mu 0.615
_exptl_absorpt_correction_T_max 0.9134
_exptl_absorpt_correction_T_min 0.8868
_exptl_absorpt_correction_type empirical
_exptl_absorpt_process_details SADABS
_exptl_crystal_colour red
_exptl_crystal_density_diffrn 1.283
_exptl_crystal_density_method 'not measured'
_exptl_crystal_description block
_exptl_crystal_F_000 612
_exptl_crystal_size_max 0.20
_exptl_crystal_size_mid 0.15
_exptl_crystal_size_min 0.15
_refine_diff_density_max 0.365
_refine_diff_density_min -0.260
_refine_diff_density_rms 0.057
_refine_ls_extinction_method none
_refine_ls_goodness_of_fit_ref 1.025
_refine_ls_hydrogen_treatment mixed
_refine_ls_matrix_type full
_refine_ls_number_parameters 305
_refine_ls_number_reflns 6518
_refine_ls_number_restraints 0
_refine_ls_restrained_S_all 1.025
_refine_ls_R_factor_all 0.0341
_refine_ls_R_factor_gt 0.0290
_refine_ls_shift/su_max 0.002
_refine_ls_shift/su_mean 0.000
_refine_ls_structure_factor_coef Fsqd
_refine_ls_weighting_details 'calc w=1/[\s^2^(Fo^2^)+(0.0650P)^2^+0.0000P] where P=(Fo^2^+2Fc^2^)/3'
_refine_ls_weighting_scheme calc
_refine_ls_wR_factor_gt 0.0877
_refine_ls_wR_factor_ref 0.0905
_reflns_number_gt 5783
_reflns_number_total 6518
_reflns_threshold_expression >2sigma(I)
_cod_data_source_file om700279c-file004.cif
_cod_data_source_block phmos10
_cod_depositor_comments
;
The following automatic conversions were performed:

'_symmetry_cell_setting' value 'Triclinic' changed to 'triclinic'
according to /home/saulius/struct/CIF-dictionaries/cif_core.dic
dictionary named 'cif_core.dic' version 2.4.1 from 2010-06-29.

Automatic conversion script
Id: cif_fix_values 1715 2011-07-08 13:25:40Z adriana 
;
_cod_original_sg_symbol_H-M P-1
_cod_database_code 4073340

loop_
_symmetry_equiv_pos_as_xyz
'x, y, z'
'-x, -y, -z'

loop_
_atom_site_label
_atom_site_type_symbol
_atom_site_fract_x
_atom_site_fract_y
_atom_site_fract_z
_atom_site_U_iso_or_equiv
_atom_site_adp_type
_atom_site_occupancy
_atom_site_symmetry_multiplicity
_atom_site_calc_flag
_atom_site_refinement_flags
Mo Mo 0.203189(19) 0.224110(15) 0.230393(10) 0.02767(7) Uani 1 1 d .
H1 H 0.301(3) 0.114(2) 0.1730(16) 0.043(7) Uiso 1 1 d .
H2 H 0.096(3) 0.138(2) 0.1996(15) 0.041(6) Uiso 1 1 d .
P1 P 0.48279(7) 0.21279(5) 0.20130(4) 0.03921(14) Uani 1 1 d .
P2 P 0.17443(7) 0.02535(5) 0.31656(4) 0.03699(14) Uani 1 1 d .
P3 P 0.18622(7) 0.26364(5) 0.07702(4) 0.03619(13) Uani 1 1 d .
O1 O 0.20873(18) 0.25894(14) 0.35520(10) 0.0376(3) Uani 1 1 d .
O2 O 0.19696(17) 0.41479(13) 0.20247(10) 0.0359(3) Uani 1 1 d .
C1 C -0.0993(3) 0.3453(2) 0.31104(14) 0.0332(4) Uani 1 1 d .
H3 H -0.031(3) 0.276(2) 0.2720(16) 0.044(7) Uiso 1 1 d .
H4 H -0.210(3) 0.335(2) 0.3171(15) 0.034(6) Uiso 1 1 d .
C10 C 0.0873(3) 0.30069(18) 0.41576(13) 0.0330(4) Uani 1 1 d .
C11 C -0.0642(3) 0.33519(19) 0.40088(13) 0.0337(4) Uani 1 1 d .
C12 C -0.1867(3) 0.3724(2) 0.46860(15) 0.0397(5) Uani 1 1 d .
H12A H -0.2886 0.3924 0.4582 0.048 Uiso 1 1 calc R
C13 C -0.1624(3) 0.3807(2) 0.55064(14) 0.0423(5) Uani 1 1 d .
C14 C -0.0114(3) 0.3479(2) 0.56456(14) 0.0428(5) Uani 1 1 d .
H14A H 0.0074 0.3531 0.6197 0.051 Uiso 1 1 calc R
C15 C 0.1130(3) 0.3076(2) 0.49974(14) 0.0387(5) Uani 1 1 d .
C16 C 0.2747(3) 0.2733(3) 0.51770(17) 0.0538(7) Uani 1 1 d .
H16A H 0.2721 0.2836 0.5776 0.081 Uiso 1 1 calc R
H16B H 0.3458 0.3250 0.4781 0.081 Uiso 1 1 calc R
H16C H 0.3105 0.1894 0.5090 0.081 Uiso 1 1 calc R
C17 C -0.2949(4) 0.4274(3) 0.62175(17) 0.0585(7) Uani 1 1 d .
H17A H -0.3912 0.4453 0.6004 0.088 Uiso 1 1 calc R
H17B H -0.2703 0.5005 0.6378 0.088 Uiso 1 1 calc R
H17C H -0.3078 0.3661 0.6726 0.088 Uiso 1 1 calc R
C20 C 0.0709(2) 0.49732(18) 0.21310(13) 0.0306(4) Uani 1 1 d .
C21 C 0.0860(3) 0.61870(19) 0.17564(13) 0.0348(5) Uani 1 1 d .
C22 C -0.0457(3) 0.7051(2) 0.18431(14) 0.0397(5) Uani 1 1 d .
H22A H -0.0340 0.7856 0.1594 0.048 Uiso 1 1 calc R
C23 C -0.1938(3) 0.6775(2) 0.22825(15) 0.0422(5) Uani 1 1 d .
C24 C -0.2069(3) 0.5584(2) 0.26509(14) 0.0372(5) Uani 1 1 d .
H24A H -0.3061 0.5374 0.2948 0.045 Uiso 1 1 calc R
C25 C -0.0785(2) 0.46888(19) 0.25968(13) 0.0320(4) Uani 1 1 d .
C26 C 0.2448(3) 0.6521(2) 0.12672(16) 0.0445(5) Uani 1 1 d .
H26A H 0.2360 0.7382 0.1057 0.067 Uiso 1 1 calc R
H26B H 0.2828 0.6064 0.0774 0.067 Uiso 1 1 calc R
H26C H 0.3176 0.6333 0.1656 0.067 Uiso 1 1 calc R
C27 C -0.3354(3) 0.7731(3) 0.23677(19) 0.0616(8) Uani 1 1 d .
H27A H -0.4276 0.7362 0.2690 0.092 Uiso 1 1 calc R
H27B H -0.3507 0.8085 0.1790 0.092 Uiso 1 1 calc R
H27C H -0.3189 0.8358 0.2678 0.092 Uiso 1 1 calc R
C31 C 0.5785(4) 0.1458(3) 0.2908(2) 0.0715(9) Uani 1 1 d .
H31A H 0.6909 0.1462 0.2713 0.107 Uiso 1 1 calc R
H31B H 0.5556 0.0630 0.3093 0.107 Uiso 1 1 calc R
H31C H 0.5399 0.1926 0.3396 0.107 Uiso 1 1 calc R
C32 C 0.6047(3) 0.1351(3) 0.1121(2) 0.0685(9) Uani 1 1 d .
H32A H 0.7143 0.1395 0.1098 0.103 Uiso 1 1 calc R
H32B H 0.5784 0.1735 0.0572 0.103 Uiso 1 1 calc R
H32C H 0.5864 0.0508 0.1216 0.103 Uiso 1 1 calc R
C33 C 0.5468(3) 0.3626(2) 0.1780(2) 0.0592(8) Uani 1 1 d .
H33A H 0.6604 0.3545 0.1665 0.089 Uiso 1 1 calc R
H33B H 0.5033 0.4064 0.2279 0.089 Uiso 1 1 calc R
H33C H 0.5108 0.4067 0.1271 0.089 Uiso 1 1 calc R
C41 C -0.0243(3) 0.0155(3) 0.3786(2) 0.0635(8) Uani 1 1 d .
H41A H -0.0307 -0.0644 0.4117 0.095 Uiso 1 1 calc R
H41B H -0.0954 0.0294 0.3387 0.095 Uiso 1 1 calc R
H41C H -0.0533 0.0763 0.4184 0.095 Uiso 1 1 calc R
C42 C 0.2882(4) -0.0337(3) 0.4000(2) 0.0644(8) Uani 1 1 d .
H42A H 0.2608 -0.1132 0.4270 0.097 Uiso 1 1 calc R
H42B H 0.2651 0.0208 0.4442 0.097 Uiso 1 1 calc R
H42C H 0.3992 -0.0400 0.3731 0.097 Uiso 1 1 calc R
C43 C 0.2083(4) -0.1046(2) 0.2573(2) 0.0633(8) Uani 1 1 d .
H43A H 0.1937 -0.1776 0.2985 0.095 Uiso 1 1 calc R
H43B H 0.3145 -0.1115 0.2225 0.095 Uiso 1 1 calc R
H43C H 0.1346 -0.0944 0.2192 0.095 Uiso 1 1 calc R
C51 C -0.0062(3) 0.3340(3) 0.06013(17) 0.0555(7) Uani 1 1 d .
H51A H -0.0051 0.3473 -0.0020 0.083 Uiso 1 1 calc R
H51B H -0.0318 0.4110 0.0834 0.083 Uiso 1 1 calc R
H51C H -0.0842 0.2811 0.0900 0.083 Uiso 1 1 calc R
C52 C 0.3089(4) 0.3653(3) -0.00032(17) 0.0597(7) Uani 1 1 d .
H52A H 0.2866 0.3701 -0.0579 0.090 Uiso 1 1 calc R
H52B H 0.4184 0.3346 -0.0026 0.090 Uiso 1 1 calc R
H52C H 0.2870 0.4453 0.0183 0.090 Uiso 1 1 calc R
C53 C 0.2165(4) 0.1338(3) 0.01717(18) 0.0647(8) Uani 1 1 d .
H53A H 0.2068 0.1615 -0.0427 0.097 Uiso 1 1 calc R
H53B H 0.1384 0.0800 0.0449 0.097 Uiso 1 1 calc R
H53C H 0.3204 0.0906 0.0175 0.097 Uiso 1 1 calc R

loop_
_atom_site_aniso_label
_atom_site_aniso_U_11
_atom_site_aniso_U_22
_atom_site_aniso_U_33
_atom_site_aniso_U_23
_atom_site_aniso_U_13
_atom_site_aniso_U_12
Mo 0.03000(11) 0.02582(10) 0.02645(10) -0.00627(7) -0.00298(7) -0.00298(7)
P1 0.0308(3) 0.0354(3) 0.0497(3) -0.0105(3) -0.0045(2) -0.0005(2)
P2 0.0431(3) 0.0289(3) 0.0360(3) -0.0031(2) -0.0039(2) -0.0037(2)
P3 0.0420(3) 0.0377(3) 0.0276(3) -0.0072(2) -0.0036(2) -0.0038(2)
O1 0.0405(8) 0.0417(9) 0.0327(8) -0.0136(7) -0.0082(6) -0.0019(7)
O2 0.0331(8) 0.0274(7) 0.0448(9) -0.0067(6) -0.0031(6) -0.0024(6)
C1 0.0322(11) 0.0342(11) 0.0327(10) -0.0068(8) -0.0036(8) -0.0051(8)
C10 0.0436(12) 0.0263(10) 0.0288(10) -0.0038(8) -0.0050(8) -0.0071(8)
C11 0.0426(12) 0.0279(10) 0.0294(10) -0.0040(8) -0.0030(8) -0.0081(9)
C12 0.0438(12) 0.0322(11) 0.0376(12) -0.0019(9) 0.0020(9) -0.0070(9)
C13 0.0600(15) 0.0302(11) 0.0303(11) -0.0023(9) 0.0047(10) -0.0099(10)
C14 0.0672(16) 0.0336(12) 0.0263(10) -0.0034(9) -0.0043(10) -0.0114(11)
C15 0.0550(14) 0.0300(11) 0.0320(11) -0.0055(9) -0.0086(10) -0.0078(10)
C16 0.0690(18) 0.0576(17) 0.0403(13) -0.0103(12) -0.0226(12) -0.0037(13)
C17 0.0703(18) 0.0529(16) 0.0396(13) -0.0081(11) 0.0119(12) -0.0034(13)
C20 0.0340(10) 0.0287(10) 0.0298(10) -0.0085(8) -0.0077(8) -0.0001(8)
C21 0.0433(12) 0.0309(11) 0.0303(10) -0.0057(8) -0.0077(9) -0.0032(9)
C22 0.0542(14) 0.0302(11) 0.0331(11) -0.0039(9) -0.0112(10) 0.0017(10)
C23 0.0491(13) 0.0404(13) 0.0335(11) -0.0073(9) -0.0125(10) 0.0129(10)
C24 0.0325(11) 0.0434(13) 0.0331(11) -0.0071(9) -0.0050(8) 0.0019(9)
C25 0.0364(11) 0.0325(11) 0.0282(10) -0.0071(8) -0.0079(8) -0.0035(8)
C26 0.0518(14) 0.0340(12) 0.0448(13) -0.0035(10) -0.0023(10) -0.0102(10)
C27 0.0596(17) 0.0559(17) 0.0558(16) -0.0055(13) -0.0062(13) 0.0222(14)
C31 0.0539(18) 0.077(2) 0.090(2) 0.0018(18) -0.0377(17) -0.0066(15)
C32 0.0443(15) 0.071(2) 0.084(2) -0.0336(18) 0.0077(14) 0.0044(14)
C33 0.0357(13) 0.0425(14) 0.097(2) -0.0100(14) -0.0056(13) -0.0083(11)
C41 0.0527(16) 0.0469(16) 0.075(2) 0.0127(14) 0.0070(14) -0.0096(12)
C42 0.072(2) 0.0575(18) 0.0595(18) 0.0139(14) -0.0208(15) -0.0085(15)
C43 0.095(2) 0.0310(13) 0.0616(17) -0.0115(12) -0.0095(16) -0.0079(14)
C51 0.0491(15) 0.075(2) 0.0431(14) -0.0089(13) -0.0156(11) -0.0008(13)
C52 0.0660(18) 0.0688(19) 0.0376(13) 0.0050(13) 0.0001(12) -0.0174(15)
C53 0.103(2) 0.0515(16) 0.0421(14) -0.0196(12) -0.0178(15) -0.0010(16)

loop_
_atom_type_symbol
_atom_type_description
_atom_type_scat_dispersion_real
_atom_type_scat_dispersion_imag
_atom_type_scat_source
C C 0.0033 0.0016 'International Tables Vol C Tables 4.2.6.8 and 6.1.1.4'
H H 0.0000 0.0000 'International Tables Vol C Tables 4.2.6.8 and 6.1.1.4'
O O 0.0106 0.0060 'International Tables Vol C Tables 4.2.6.8 and 6.1.1.4'
P P 0.1023 0.0942 'International Tables Vol C Tables 4.2.6.8 and 6.1.1.4'
Mo Mo -1.6832 0.6857 'International Tables Vol C Tables 4.2.6.8 and 6.1.1.4'

loop_
_geom_angle_atom_site_label_1
_geom_angle_atom_site_label_2
_geom_angle_atom_site_label_3
_geom_angle
H2 Mo H1 63.4(11)
H2 Mo H3 68.4(11)
H1 Mo H3 131.9(11)
H2 Mo O1 130.4(8)
H1 Mo O1 130.6(8)
H3 Mo O1 82.1(7)
H2 Mo O2 127.4(8)
H1 Mo O2 131.0(8)
H3 Mo O2 79.8(7)
O1 Mo O2 82.19(6)
H2 Mo P1 128.3(8)
H1 Mo P1 64.8(8)
H3 Mo P1 163.3(7)
O1 Mo P1 85.58(4)
O2 Mo P1 87.35(4)
H2 Mo P3 64.2(8)
H1 Mo P3 67.0(9)
H3 Mo P3 92.5(7)
O1 Mo P3 159.10(5)
O2 Mo P3 76.97(4)
P1 Mo P3 95.01(2)
H2 Mo P2 63.4(8)
H1 Mo P2 69.2(8)
H3 Mo P2 89.8(7)
O1 Mo P2 78.14(5)
O2 Mo P2 158.86(4)
P1 Mo P2 98.70(2)
P3 Mo P2 122.22(2)
H2 Mo C1 84.0(8)
H1 Mo C1 147.4(8)
H3 Mo C1 15.5(7)
O1 Mo C1 70.15(6)
O2 Mo C1 69.08(6)
P1 Mo C1 147.77(4)
P3 Mo C1 100.40(5)
P2 Mo C1 96.72(5)
C33 P1 C32 103.05(15)
C33 P1 C31 100.71(15)
C32 P1 C31 100.97(17)
C33 P1 Mo 111.71(9)
C32 P1 Mo 120.66(11)
C31 P1 Mo 117.04(11)
C41 P2 C43 101.27(15)
C41 P2 C42 101.68(15)
C43 P2 C42 99.97(15)
C41 P2 Mo 112.07(10)
C43 P2 Mo 117.40(10)
C42 P2 Mo 121.48(10)
C52 P3 C53 100.94(15)
C52 P3 C51 99.84(14)
C53 P3 C51 100.93(15)
C52 P3 Mo 120.77(10)
C53 P3 Mo 117.57(10)
C51 P3 Mo 113.57(9)
C10 O1 Mo 127.10(14)
C20 O2 Mo 127.19(13)
C25 C1 C11 112.15(17)
C25 C1 Mo 96.43(12)
C11 C1 Mo 95.69(13)
O1 C10 C11 123.26(19)
O1 C10 C15 118.4(2)
C11 C10 C15 118.37(19)
C10 C11 C12 120.0(2)
C10 C11 C1 122.21(18)
C12 C11 C1 117.5(2)
C13 C12 C11 122.0(2)
C14 C13 C12 117.6(2)
C14 C13 C17 121.1(2)
C12 C13 C17 121.2(2)
C13 C14 C15 122.3(2)
C14 C15 C10 119.7(2)
C14 C15 C16 120.4(2)
C10 C15 C16 119.9(2)
O2 C20 C25 122.82(19)
O2 C20 C21 118.91(18)
C25 C20 C21 118.27(18)
C22 C21 C20 119.4(2)
C22 C21 C26 121.1(2)
C20 C21 C26 119.43(19)
C23 C22 C21 122.7(2)
C24 C23 C22 117.2(2)
C24 C23 C27 120.9(2)
C22 C23 C27 121.8(2)
C23 C24 C25 122.4(2)
C24 C25 C20 119.9(2)
C24 C25 C1 118.84(19)
C20 C25 C1 121.01(19)

loop_
_geom_bond_atom_site_label_1
_geom_bond_atom_site_label_2
_geom_bond_distance
Mo H2 1.66(2)
Mo H1 1.66(2)
Mo H3 2.04(2)
Mo O1 2.0909(14)
Mo O2 2.1166(15)
Mo P1 2.3928(7)
Mo P3 2.4362(6)
Mo P2 2.4446(6)
Mo C1 2.907(2)
P1 C33 1.818(3)
P1 C32 1.820(3)
P1 C31 1.821(3)
P2 C41 1.812(3)
P2 C43 1.813(3)
P2 C42 1.827(3)
P3 C52 1.819(3)
P3 C53 1.820(3)
P3 C51 1.821(3)
O1 C10 1.340(2)
O2 C20 1.330(2)
C1 C25 1.510(3)
C1 C11 1.511(3)
C10 C11 1.399(3)
C10 C15 1.418(3)
C11 C12 1.399(3)
C12 C13 1.387(3)
C13 C14 1.387(4)
C13 C17 1.515(3)
C14 C15 1.391(3)
C15 C16 1.501(4)
C20 C25 1.412(3)
C20 C21 1.414(3)
C21 C22 1.390(3)
C21 C26 1.508(3)
C22 C23 1.388(4)
C23 C24 1.386(3)
C23 C27 1.512(3)
C24 C25 1.390(3)
